data_2312857
loop_
_publ_author_name
'Jakhi, Shatakshi S.'
'Dhanetwal, Meenal'
'Reddy, V. Raghavendra'
'Hathwar, Venkatesha R.'

_publ_section_title
;
 Effect of the transition metal on the structure and order-disorder phase
 transition in layered hybrid metal halides
 (CH<sub>3</sub>CH<sub>2</sub>NH<sub>3</sub>)<sub>2</sub>[MCl<sub>4</sub>]
 (M = Mn and Co).
;
_journal_issue 3
_journal_name_full 'Acta crystallographica Section B, Structural science, crystal engineering and materials'
_journal_paper_doi 10.1107/S2052520625002719
_journal_volume 81
_journal_year 2025
_chemical_formula_moiety 'Cl4 Co, 2(C2 H8 N)'
_chemical_formula_sum 'C4 H16 Cl4 Co N2'
_chemical_formula_weight 292.92
_space_group_crystal_system orthorhombic
_space_group_IT_number 62
_space_group_name_Hall '-P 2ac 2n'
_space_group_name_H-M_alt 'P n m a'
_atom_sites_solution_hydrogens mixed
_audit_creation_date 2025-05-16
_audit_creation_method
;
Olex2 1.3
(compiled 2020.11.12 svn.r5f609507 for OlexSys, GUI svn.r6408)
;
_cell_angle_alpha 90
_cell_angle_beta 90
_cell_angle_gamma 90
_cell_formula_units_Z 4
_cell_length_a 10.0173(5)
_cell_length_b 7.4027(4)
_cell_length_c 17.5837(8)
_cell_measurement_reflns_used 1853
_cell_measurement_temperature 296.15
_cell_measurement_theta_max 25.243
_cell_measurement_theta_min 3.083
_cell_volume 1303.92(11)
_computing_molecular_graphics 'Olex2 1.3 (Dolomanov et al., 2009)'
_computing_publication_material 'Olex2 1.3 (Dolomanov et al., 2009)'
_computing_structure_refinement 'SHELXL 2014/1 (Sheldrick, 2015)'
_diffrn_ambient_temperature 296.15
_diffrn_measured_fraction_theta_full 0.992
_diffrn_measured_fraction_theta_max 0.994
_diffrn_measurement_device_type 'Bruker D8 Quest'
_diffrn_radiation_type MoK\a
_diffrn_radiation_wavelength 0.71073
_diffrn_reflns_av_R_equivalents 0.0352
_diffrn_reflns_av_unetI/netI 0.0215
_diffrn_reflns_Laue_measured_fraction_full 0.992
_diffrn_reflns_Laue_measured_fraction_max 0.994
_diffrn_reflns_limit_h_max 10
_diffrn_reflns_limit_h_min -13
_diffrn_reflns_limit_k_max 9
_diffrn_reflns_limit_k_min -9
_diffrn_reflns_limit_l_max 18
_diffrn_reflns_limit_l_min -23
_diffrn_reflns_number 12094
_diffrn_reflns_point_group_measured_fraction_full 0.992
_diffrn_reflns_point_group_measured_fraction_max 0.994
_diffrn_reflns_theta_full 25.243
_diffrn_reflns_theta_max 28.290
_diffrn_reflns_theta_min 3.083
_exptl_absorpt_coefficient_mu 2.090
_exptl_absorpt_correction_T_max 0.686
_exptl_absorpt_correction_T_min 0.627
_exptl_crystal_density_diffrn 1.446
_exptl_crystal_description block
_exptl_crystal_F_000 560
_exptl_crystal_size_max 0.24
_exptl_crystal_size_mid 0.19
_exptl_crystal_size_min 0.18
_refine_diff_density_max 0.557
_refine_diff_density_min -0.492
_refine_diff_density_rms 0.082
_refine_ls_extinction_coef 0.019(5)
_refine_ls_extinction_expression Fc^*^=kFc[1+0.001xFc^2^\l^3^/sin(2\q)]^-1/4^
_refine_ls_extinction_method SHELXL
_refine_ls_goodness_of_fit_ref 1.045
_refine_ls_hydrogen_treatment constr
_refine_ls_matrix_type full
_refine_ls_number_parameters 81
_refine_ls_number_reflns 1732
_refine_ls_number_restraints 28
_refine_ls_restrained_S_all 1.078
_refine_ls_R_factor_all 0.0864
_refine_ls_R_factor_gt 0.0619
_refine_ls_shift/su_max 0.000
_refine_ls_shift/su_mean 0.000
_refine_ls_structure_factor_coef Fsqd
_refine_ls_weighting_details 'w=1/[\s^2^(Fo^2^)+(0.1098P)^2^+1.2926P] where P=(Fo^2^+2Fc^2^)/3'
_refine_ls_weighting_scheme calc
_refine_ls_wR_factor_gt 0.1861
_refine_ls_wR_factor_ref 0.2077
_reflns_Friedel_coverage 0.000
_reflns_number_gt 1199
_reflns_number_total 1732
_reflns_threshold_expression 'I > 2\s(I)'
_cod_data_source_file woz5005sup1.cif
_cod_data_source_block EACo_HT
_cod_database_code 2312857
_shelxl_version_number 2014-1
_shelx_space_group_comment
;
The symmetry employed for this shelxl refinement is uniquely defined
by the following loop, which should always be used as a source of
symmetry information in preference to the above space-group names.
They are only intended as comments.
;
_olex2_refinement_description
;
1. Fixed Uiso
 At 1.2 times of:
  All C(H,H) groups
 At 1.5 times of:
  All N(H,H,H) groups
2. Restrained distances
 C1-C2
 1.54 with sigma of 0.01
 C1-N1
 1.35 with sigma of 0.01
 C3-C4
 1.54 with sigma of 0.01
 C3-N2
 1.35 with sigma of 0.01
3. Rigid bond restraints
 Cl2, Cl2'
 with sigma for 1-2 distances of 0.01 and sigma for 1-3 distances of 0.01
4. Uiso/Uaniso restraints and constraints
Cl2 \\sim Cl2': within 2A with sigma of 0.01 and sigma for terminal atoms of
0.02 within 2A
Uanis(C3) \\sim Ueq: with sigma of 0.01 and sigma for terminal atoms of 0.02
Uanis(Cl2) \\sim Ueq, Uanis(Cl2') \\sim Ueq: with sigma of 0.01 and sigma for
terminal atoms of 0.02
5. Others
 Fixed Sof: Cl2(0.25) Cl2'(0.25) H1A(0.5) H1B(0.5) H1C(0.5) H1D(0.5) H1E(0.5)
 C2(0.5) C3(0.5) H3A(0.5) H3B(0.5)
6.a Riding coordinates:
 C1(H1D,H1E), C3(H3A,H3B)
6.b Idealised Me refined as rotating group:
 N1(H1A,H1B,H1C)
;
_olex2_submission_special_instructions 'No special instructions were received'

loop_
_space_group_symop_operation_xyz
'x, y, z'
'-x+1/2, -y, z+1/2'
'-x, y+1/2, -z'
'x+1/2, -y+1/2, -z+1/2'
'-x, -y, -z'
'x-1/2, y, -z-1/2'
'x, -y-1/2, z'
'-x-1/2, y-1/2, z-1/2'

loop_
_atom_site_label
_atom_site_type_symbol
_atom_site_fract_x
_atom_site_fract_y
_atom_site_fract_z
_atom_site_U_iso_or_equiv
_atom_site_adp_type
_atom_site_occupancy
_atom_site_site_symmetry_order
_atom_site_calc_flag
_atom_site_refinement_flags_posn
_atom_site_refinement_flags_adp
_atom_site_refinement_flags_occupancy
_atom_site_disorder_assembly
_atom_site_disorder_group
Co1 Co 0.77171(9) 0.7500 0.54093(5) 0.0677(4) Uani 1 2 d S T P . .
Cl1 Cl 0.9893(2) 0.7500 0.56926(13) 0.1121(9) Uani 1 2 d S T P A .
Cl2 Cl 0.7379(15) 0.7500 0.4153(9) 0.097(5) Uani 0.5 2 d S TU P A 1
Cl2' Cl 0.7462(12) 0.817(2) 0.4122(8) 0.068(2) Uani 0.25 1 d . U P A 2
Cl3 Cl 0.66928(17) 0.50209(17) 0.58768(10) 0.1031(6) Uani 1 1 d . . . . .
N1 N 1.0623(7) 0.7500 0.3842(3) 0.0928(19) Uani 1 2 d DS T P . .
H1A H 1.1158 0.6670 0.4044 0.139 Uiso 0.5 1 calc R U P . .
H1B H 0.9779 0.7247 0.3960 0.139 Uiso 0.5 1 calc R U P . .
H1C H 1.0836 0.8583 0.4025 0.139 Uiso 0.5 1 calc R U P . .
N2 N 0.3728(9) 0.7500 0.5693(4) 0.118(3) Uani 1 2 d DS T P . .
C1 C 1.0774(16) 0.7500 0.3046(5) 0.226(11) Uani 1 2 d DS T P . .
H1D H 1.0870 0.6255 0.2883 0.271 Uiso 0.5 1 d R U P . .
H1E H 1.1621 0.8097 0.2956 0.271 Uiso 0.5 1 d R U P . .
C2 C 0.9746(16) 0.830(2) 0.2556(7) 0.153(8) Uani 0.5 1 d D . P . .
C3 C 0.3322(16) 0.8349(19) 0.6315(7) 0.132(5) Uani 0.5 1 d D U P . .
H3A H 0.2530 0.9057 0.6207 0.158 Uiso 0.5 1 d R U P . .
H3B H 0.4029 0.9214 0.6412 0.158 Uiso 0.5 1 d R U P . .
C4 C 0.310(2) 0.7500 0.7080(7) 0.172(6) Uani 1 2 d DS T P . .

loop_
_atom_site_aniso_label
_atom_site_aniso_U_11
_atom_site_aniso_U_22
_atom_site_aniso_U_33
_atom_site_aniso_U_23
_atom_site_aniso_U_13
_atom_site_aniso_U_12
Co1 0.0707(6) 0.0544(6) 0.0779(7) 0.000 0.0015(4) 0.000
Cl1 0.0746(12) 0.166(2) 0.0962(14) 0.000 -0.0201(10) 0.000
Cl2 0.087(5) 0.121(14) 0.082(4) 0.000 -0.019(3) 0.000
Cl2' 0.069(4) 0.059(4) 0.077(4) 0.006(4) -0.006(3) 0.005(4)
Cl3 0.1064(11) 0.0557(8) 0.1472(14) 0.0147(8) 0.0223(10) -0.0044(6)
N1 0.075(4) 0.137(6) 0.066(3) 0.000 -0.004(3) 0.000
N2 0.127(7) 0.144(7) 0.084(4) 0.000 -0.022(4) 0.000
C1 0.170(13) 0.42(3) 0.086(7) 0.000 0.005(8) 0.000
C2 0.188(16) 0.19(2) 0.078(7) 0.030(8) -0.005(9) -0.051(13)
C3 0.119(8) 0.123(8) 0.152(9) -0.023(7) 0.013(7) -0.017(7)
C4 0.27(2) 0.117(9) 0.125(9) 0.000 -0.026(11) 0.000

loop_
_atom_type_symbol
_atom_type_description
_atom_type_scat_dispersion_real
_atom_type_scat_dispersion_imag
_atom_type_scat_source
C C 0.0033 0.0016 'International Tables Vol C Tables 4.2.6.8 and 6.1.1.4'
H H 0.0000 0.0000 'International Tables Vol C Tables 4.2.6.8 and 6.1.1.4'
Cl Cl 0.1484 0.1585 'International Tables Vol C Tables 4.2.6.8 and 6.1.1.4'
Co Co 0.3494 0.9721 'International Tables Vol C Tables 4.2.6.8 and 6.1.1.4'
N N 0.0061 0.0033 'International Tables Vol C Tables 4.2.6.8 and 6.1.1.4'

loop_
_geom_angle_atom_site_label_1
_geom_angle_atom_site_label_2
_geom_angle_atom_site_label_3
_geom_angle
_geom_angle_site_symmetry_1
_geom_angle_site_symmetry_3
_geom_angle_publ_flag
Cl1 Co1 Cl2' 108.9(3) . 7_575 ?
Cl1 Co1 Cl2' 108.9(3) . . ?
Cl1 Co1 Cl3 111.22(6) . 7_575 ?
Cl1 Co1 Cl3 111.22(6) . . ?
Cl2 Co1 Cl1 111.6(4) . . ?
Cl2 Co1 Cl3 106.9(2) . . ?
Cl2 Co1 Cl3 106.9(2) . 7_575 ?
Cl2' Co1 Cl2' 24.6(8) . 7_575 ?
Cl3 Co1 Cl2' 118.5(4) 7_575 7_575 ?
Cl3 Co1 Cl2' 118.5(4) . . ?
Cl3 Co1 Cl2' 97.5(4) 7_575 . ?
Cl3 Co1 Cl2' 97.5(4) . 7_575 ?
Cl3 Co1 Cl3 108.76(9) 7_575 . ?
Cl2' Cl2' Co1 77.7(4) 7_575 . ?
H1A N1 H1B 109.5 . . ?
H1A N1 H1C 109.5 . . ?
H1B N1 H1C 109.5 . . ?
C1 N1 H1A 109.5 . . ?
C1 N1 H1B 109.5 . . ?
C1 N1 H1C 109.5 . . ?
C3 N2 C3 56.6(13) . 7_575 ?
N1 C1 H1D 107.7 . . ?
N1 C1 H1E 104.8 . . ?
N1 C1 C2 120.5(10) . . ?
N1 C1 C2 120.5(10) . 7_575 ?
H1D C1 H1E 107.3 . . ?
C2 C1 H1D 60.8 7_575 . ?
C2 C1 H1D 106.3 . . ?
C2 C1 H1E 109.5 . . ?
C2 C1 H1E 134.6 7_575 . ?
C2 C1 C2 47.7(15) 7_575 . ?
C2 C2 C1 66.1(7) 7_575 . ?
N2 C3 H3A 110.2 . . ?
N2 C3 H3B 103.5 . . ?
N2 C3 C4 125.9(12) . . ?
C3 C3 N2 61.7(6) 7_575 . ?
C3 C3 H3A 122.7 7_575 . ?
C3 C3 H3B 131.3 7_575 . ?
C3 C3 C4 65.2(6) 7_575 . ?
H3A C3 H3B 106.0 . . ?
C4 C3 H3A 106.4 . . ?
C4 C3 H3B 103.0 . . ?
C3 C4 C3 49.5(11) 7_575 . ?

loop_
_geom_bond_atom_site_label_1
_geom_bond_atom_site_label_2
_geom_bond_distance
_geom_bond_site_symmetry_2
_geom_bond_publ_flag
Co1 Cl1 2.236(2) . ?
Co1 Cl2 2.234(15) . ?
Co1 Cl2' 2.330(13) . ?
Co1 Cl2' 2.330(13) 7_575 ?
Co1 Cl3 2.2576(14) 7_575 ?
Co1 Cl3 2.2576(14) . ?
Cl2' Cl2' 0.99(3) 7_575 ?
N1 H1A 0.8900 . ?
N1 H1B 0.8900 . ?
N1 H1C 0.8900 . ?
N1 C1 1.408(8) . ?
N2 C3 1.326(9) 7_575 ?
N2 C3 1.326(9) . ?
C1 H1D 0.9700 . ?
C1 H1E 0.9700 . ?
C1 C2 1.467(9) 7_575 ?
C1 C2 1.467(9) . ?
C2 C2 1.19(4) 7_575 ?
C3 C3 1.26(3) 7_575 ?
C3 H3A 0.9700 . ?
C3 H3B 0.9700 . ?
C3 C4 1.501(9) . ?
C4 C3 1.501(9) 7_575 ?

loop_
_geom_torsion_atom_site_label_1
_geom_torsion_atom_site_label_2
_geom_torsion_atom_site_label_3
_geom_torsion_atom_site_label_4
_geom_torsion
_geom_torsion_site_symmetry_1
_geom_torsion_site_symmetry_2
_geom_torsion_site_symmetry_3
_geom_torsion_site_symmetry_4
_geom_torsion_publ_flag
N1 C1 C2 C2 -105.1(9) . . . 7_575 ?
N2 C3 C4 C3 -12(2) . . . 7_575 ?
C3 N2 C3 C4 13(2) 7_575 . . . ?

_cod_database_fobs_code 2312857
